data_9003748
loop_
_publ_author_name
'Tarantino S C'
'Zema M'

_publ_section_title
;Mixing and ordering behavior in manganocolumbite-ferrocolumbite solid
 solution: A single-crystal X-ray diffraction study Sample: KRA n4 Qm=1 from
 Kragero, Norway Sample: Annealed at T = 800 C for t = 24 h Note: Occupancies
 calculated assuming complete Fe/Mn disorder
;
_journal_name_full 'American Mineralogist'
_journal_page_first 1291
_journal_page_last 1300
_journal_paper_doi 10.2138/am.2005.1641
_journal_volume 90
_journal_year 2005
_chemical_formula_sum 'Ca0.01 Fe0.14 Mn0.782 Nb1.778 O6 Ta0.178 Ti0.034'
_chemical_name_mineral Manganocolumbite
_space_group_IT_number 60
_symmetry_space_group_name_Hall '-P 2n 2ab'
_symmetry_space_group_name_H-M 'P b c n'
_cell_angle_alpha 90
_cell_angle_beta 90
_cell_angle_gamma 90
_cell_length_a 14.395
_cell_length_b 5.753
_cell_length_c 5.083
_cell_formula_units_Z 4
_cell_volume 420.946
_exptl_crystal_thermal_history 'Annealed at T = 800 C for t = 24 h'
_cod_original_formula_sum 'Mn.782 Fe.14 Ti.034 Ca.01 Nb1.778 Ta.178 O6'
_cod_database_code 9003748

loop_
_symmetry_equiv_pos_as_xyz
x,y,z
x,-y,1/2+z
-x,y,1/2-z
1/2-x,1/2+y,z
1/2+x,1/2-y,-z
1/2+x,1/2+y,1/2-z
1/2-x,1/2-y,1/2+z
-x,-y,-z

loop_
_atom_site_label
_atom_site_fract_x
_atom_site_fract_y
_atom_site_fract_z
_atom_site_occupancy
_atom_site_U_iso_or_equiv
MnA 0.00000 0.31996 0.25000 0.78200 0.00490
FeA 0.00000 0.31996 0.25000 0.14000 0.00490
TiA 0.00000 0.31996 0.25000 0.03400 0.00490
CaA 0.00000 0.31996 0.25000 0.01000 0.00490
NbB 0.16259 0.17958 0.73910 0.88900 0.00410
TaB 0.16259 0.17958 0.73910 0.08900 0.00410
O1 0.09828 0.09920 0.05750 1.00000 0.00720
O2 0.41726 0.11540 0.09640 1.00000 0.00820
O3 0.75608 0.12530 0.08960 1.00000 0.00580

loop_
_cod_related_entry_id
_cod_related_entry_database
_cod_related_entry_code
1 AMCSD 0003846
2 AMCSD 0003867

loop_
_[local]_alternative_name_id
_[local]_alternative_name_type
_[local]_alternative_name_source
_[local]_alternative_name_source_id
_[local]_alternative_name_value
1 mineral AMCSD 0003846 "Manganocolumbite"
2 mineral AMCSD 0003867 "Columbite-(Mn)"

_database_code_amcsd 0003846
